data_2300478
loop_
_publ_author_name
'Tan, Seng Lim'
'Ng, Seik Weng'

_publ_section_title
;
 Does the size of a crystal matter in an X-ray crystal structure analysis
 of a small molecule?
;
_journal_coeditor_code kk5175
_journal_issue 4
_journal_name_full 'Journal of Applied Crystallography'
_journal_page_first 1443
_journal_page_last 1444
_journal_paper_doi 10.1107/S1600576714011297
_journal_volume 47
_journal_year 2014
_chemical_formula_moiety 'Sn Cl (H2 O) (C6 H5)3 (C10 H8 N2)'
_chemical_formula_sum 'C28 H25 Cl N2 O Sn'
_chemical_formula_weight 559.64
_chemical_name_systematic
; 
 Aquachlorotriphenyltin(IV)--2,2'-bipyridine (1/1)
;
_space_group_IT_number 15
_symmetry_cell_setting monoclinic
_symmetry_space_group_name_Hall '-C 2yc'
_symmetry_space_group_name_H-M 'C 1 2/c 1'
_atom_sites_solution_hydrogens geom
_atom_sites_solution_primary direct
_atom_sites_solution_secondary difmap
_audit_creation_method SHELXL-97
_cell_angle_alpha 90.00
_cell_angle_beta 108.872(5)
_cell_angle_gamma 90.00
_cell_formula_units_Z 8
_cell_length_a 15.5844(7)
_cell_length_b 16.1120(5)
_cell_length_c 20.4375(9)
_cell_measurement_reflns_used 8808
_cell_measurement_temperature 100(2)
_cell_measurement_theta_max 27.4810
_cell_measurement_theta_min 3.7100
_cell_volume 4855.9(4)
_computing_cell_refinement 'CrysAlis PRO (Agilent, 2014)'
_computing_data_collection 'CrysAlis PRO (Agilent, 2014)'
_computing_data_reduction 'CrysAlis PRO (Agilent, 2014)'
_computing_molecular_graphics 'X-Seed (Barbour, 2001)'
_computing_publication_material 'publCIF (Westrip, 2010)'
_computing_structure_refinement 'SHELXL-97 (Sheldrick, 2008)'
_computing_structure_solution 'SHELXS-97 (Sheldrick, 2008)'
_diffrn_ambient_temperature 100(2)
_diffrn_detector_area_resol_mean 10.4041
_diffrn_measured_fraction_theta_full 0.997
_diffrn_measured_fraction_theta_max 0.997
_diffrn_measurement_device_type 'Agilent Technologies SuperNova Dual diffractometer with Atlas detector'
_diffrn_measurement_method '\w scan'
_diffrn_radiation_monochromator Mirror
_diffrn_radiation_source 'SuperNova (Mo) X-ray Source'
_diffrn_radiation_type MoK\a
_diffrn_radiation_wavelength 0.71073
_diffrn_reflns_av_R_equivalents 0.0605
_diffrn_reflns_av_sigmaI/netI 0.0440
_diffrn_reflns_limit_h_max 20
_diffrn_reflns_limit_h_min -20
_diffrn_reflns_limit_k_max 20
_diffrn_reflns_limit_k_min -20
_diffrn_reflns_limit_l_max 26
_diffrn_reflns_limit_l_min -26
_diffrn_reflns_number 34595
_diffrn_reflns_theta_full 27.60
_diffrn_reflns_theta_max 27.60
_diffrn_reflns_theta_min 3.13
_diffrn_standards_decay_% 0
_diffrn_standards_interval_count 0
_diffrn_standards_interval_time 0
_diffrn_standards_number 0
_exptl_absorpt_coefficient_mu 1.186
_exptl_absorpt_correction_T_max 0.874
_exptl_absorpt_correction_T_min 0.804
_exptl_absorpt_correction_type gaussian
_exptl_absorpt_process_details 'CrysAlis PRO (Agilent, 2014)'
_exptl_crystal_colour colorless
_exptl_crystal_density_diffrn 1.531
_exptl_crystal_density_method 'not measured'
_exptl_crystal_description prism
_exptl_crystal_F_000 2256
_exptl_crystal_size_max 0.22
_exptl_crystal_size_mid 0.18
_exptl_crystal_size_min 0.14
_refine_diff_density_max 2.957
_refine_diff_density_min -0.652
_refine_diff_density_rms 0.109
_refine_ls_extinction_method none
_refine_ls_goodness_of_fit_ref 1.032
_refine_ls_hydrogen_treatment mixed
_refine_ls_matrix_type full
_refine_ls_number_parameters 306
_refine_ls_number_reflns 5627
_refine_ls_number_restraints 2
_refine_ls_restrained_S_all 1.032
_refine_ls_R_factor_all 0.0522
_refine_ls_R_factor_gt 0.0334
_refine_ls_shift/su_max 0.002
_refine_ls_shift/su_mean 0.000
_refine_ls_structure_factor_coef Fsqd
_refine_ls_weighting_details 'calc w=1/[\s^2^(Fo^2^)+(0.0420P)^2^+8.9852P] where P=(Fo^2^+2Fc^2^)/3'
_refine_ls_weighting_scheme calc
_refine_ls_wR_factor_gt 0.0768
_refine_ls_wR_factor_ref 0.0906
_reflns_number_gt 4352
_reflns_number_total 5627
_reflns_threshold_expression I>2\s(I)
_cod_data_source_file kk5175sup1.cif
_cod_data_source_block Sn4
_cod_depositor_comments
;
The following automatic conversions were performed:

'_exptl_absorpt_correction_type' value 'Gaussian' changed to
'gaussian' according to
/usr/data/users/saulius/crontab/automatic-downloads/rss-feeds/IUCr/lib/dictionaries/cif_core.dic
dictionary named 'cif_core.dic' version 2.4.2 from 2011-04-26.

Automatic conversion script
Id: cif_fix_values 2281 2013-09-26 08:29:07Z andrius 

 Adding full bibliography for 2300463--2300482.cif.

2017-07-23
Z value and formula fixed to values more according to usual
chemical conventions.                 miguel
;
_cod_original_formula_sum 'C56 H50 Cl2 N4 O2 Sn2'
_cod_original_formula_weight 1119.28
_cod_original_formula_moiety 'Sn2 Cl2 (H2 O)2 (C6 H5)6 (C10 H8 N2)2'
_cod_original_formula_units_Z 4
_cod_original_cell_volume 4855.9(3)
_cod_original_sg_symbol_H-M 'C 2/c'
_cod_database_code 2300478
_cod_database_fobs_code 2300478

loop_
_symmetry_equiv_pos_as_xyz
'x, y, z'
'-x, y, -z+1/2'
'x+1/2, y+1/2, z'
'-x+1/2, y+1/2, -z+1/2'
'-x, -y, -z'
'x, -y, z-1/2'
'-x+1/2, -y+1/2, -z'
'x+1/2, -y+1/2, z-1/2'

loop_
_atom_site_label
_atom_site_type_symbol
_atom_site_fract_x
_atom_site_fract_y
_atom_site_fract_z
_atom_site_U_iso_or_equiv
_atom_site_adp_type
_atom_site_occupancy
_atom_site_symmetry_multiplicity
_atom_site_calc_flag
_atom_site_refinement_flags
Sn1 Sn 0.295802(13) 0.599062(11) 0.322541(10) 0.01211(8) Uani 1 1 d .
Cl1 Cl 0.16571(6) 0.59848(4) 0.37052(4) 0.02129(17) Uani 1 1 d .
O1W O 0.42772(14) 0.60059(12) 0.29307(11) 0.0137(4) Uani 1 1 d D
H11 H 0.457(2) 0.6446(14) 0.296(2) 0.037(12) Uiso 1 1 d D
H12 H 0.463(2) 0.5606(16) 0.301(2) 0.031(11) Uiso 1 1 d D
N1 N 0.53925(17) 0.74001(15) 0.32045(13) 0.0157(5) Uani 1 1 d .
N2 N 0.54094(17) 0.46318(15) 0.32069(13) 0.0145(5) Uani 1 1 d .
C1 C 0.34171(19) 0.71485(18) 0.37096(15) 0.0138(6) Uani 1 1 d .
C2 C 0.3680(2) 0.72350(19) 0.44215(16) 0.0191(7) Uani 1 1 d .
H2 H 0.3697 0.6757 0.4698 0.023 Uiso 1 1 calc R
C3 C 0.3919(2) 0.7997(2) 0.47423(17) 0.0230(7) Uani 1 1 d .
H3 H 0.4088 0.8043 0.5231 0.028 Uiso 1 1 calc R
C4 C 0.3907(2) 0.8693(2) 0.43375(18) 0.0237(7) Uani 1 1 d .
H4 H 0.4076 0.9218 0.4550 0.028 Uiso 1 1 calc R
C5 C 0.3651(2) 0.86216(19) 0.36258(18) 0.0207(7) Uani 1 1 d .
H5 H 0.3645 0.9098 0.3351 0.025 Uiso 1 1 calc R
C6 C 0.3402(2) 0.78577(18) 0.33134(15) 0.0165(6) Uani 1 1 d .
H6 H 0.3220 0.7815 0.2824 0.020 Uiso 1 1 calc R
C7 C 0.3417(2) 0.48077(17) 0.36570(15) 0.0138(6) Uani 1 1 d .
C8 C 0.3904(2) 0.47092(19) 0.43571(17) 0.0211(7) Uani 1 1 d .
H8 H 0.4028 0.5178 0.4654 0.025 Uiso 1 1 calc R
C9 C 0.4206(2) 0.3936(2) 0.46204(18) 0.0238(7) Uani 1 1 d .
H9 H 0.4544 0.3880 0.5097 0.029 Uiso 1 1 calc R
C10 C 0.4023(2) 0.32414(19) 0.42004(19) 0.0235(7) Uani 1 1 d .
H10 H 0.4227 0.2709 0.4387 0.028 Uiso 1 1 calc R
C11 C 0.3539(2) 0.33304(19) 0.35035(18) 0.0236(7) Uani 1 1 d .
H11A H 0.3410 0.2858 0.3210 0.028 Uiso 1 1 calc R
C12 C 0.3242(2) 0.41108(18) 0.32352(17) 0.0182(6) Uani 1 1 d .
H12A H 0.2916 0.4168 0.2757 0.022 Uiso 1 1 calc R
C13 C 0.2155(2) 0.59802(17) 0.21572(16) 0.0144(6) Uani 1 1 d .
C14 C 0.2571(2) 0.59753(18) 0.16427(17) 0.0193(7) Uani 1 1 d .
H14 H 0.3213 0.5992 0.1772 0.023 Uiso 1 1 calc R
C15 C 0.2056(2) 0.59469(19) 0.09468(17) 0.0214(7) Uani 1 1 d .
H15 H 0.2347 0.5932 0.0604 0.026 Uiso 1 1 calc R
C16 C 0.1117(2) 0.59396(19) 0.07532(18) 0.0224(7) Uani 1 1 d .
H16 H 0.0764 0.5933 0.0277 0.027 Uiso 1 1 calc R
C17 C 0.0695(2) 0.59421(19) 0.12540(18) 0.0234(7) Uani 1 1 d .
H17 H 0.0052 0.5928 0.1122 0.028 Uiso 1 1 calc R
C18 C 0.1209(2) 0.59656(18) 0.19471(17) 0.0185(6) Uani 1 1 d .
H18 H 0.0912 0.5972 0.2286 0.022 Uiso 1 1 calc R
C19 C 0.5329(2) 0.39145(17) 0.28548(16) 0.0145(6) Uani 1 1 d .
C20 C 0.5841(2) 0.32182(19) 0.31381(17) 0.0197(7) Uani 1 1 d .
H20 H 0.5760 0.2715 0.2883 0.024 Uiso 1 1 calc R
C21 C 0.6472(2) 0.3265(2) 0.37990(17) 0.0218(7) Uani 1 1 d .
H21 H 0.6833 0.2797 0.4001 0.026 Uiso 1 1 calc R
C22 C 0.6563(2) 0.40088(19) 0.41564(17) 0.0200(7) Uani 1 1 d .
H22 H 0.6997 0.4069 0.4604 0.024 Uiso 1 1 calc R
C23 C 0.6007(2) 0.46571(19) 0.38433(16) 0.0180(6) Uani 1 1 d .
H23 H 0.6052 0.5157 0.4098 0.022 Uiso 1 1 calc R
C24 C 0.5315(2) 0.81226(18) 0.28638(15) 0.0152(6) Uani 1 1 d .
C25 C 0.5789(2) 0.8830(2) 0.31660(18) 0.0229(7) Uani 1 1 d .
H25 H 0.5720 0.9333 0.2911 0.028 Uiso 1 1 calc R
C26 C 0.6366(2) 0.8794(2) 0.38448(18) 0.0254(8) Uani 1 1 d .
H26 H 0.6700 0.9269 0.4061 0.031 Uiso 1 1 calc R
C27 C 0.6442(2) 0.8052(2) 0.41989(17) 0.0251(7) Uani 1 1 d .
H27 H 0.6826 0.8006 0.4665 0.030 Uiso 1 1 calc R
C28 C 0.5948(2) 0.7381(2) 0.38601(16) 0.0209(7) Uani 1 1 d .
H28 H 0.6005 0.6873 0.4106 0.025 Uiso 1 1 calc R

loop_
_atom_site_aniso_label
_atom_site_aniso_U_11
_atom_site_aniso_U_22
_atom_site_aniso_U_33
_atom_site_aniso_U_23
_atom_site_aniso_U_13
_atom_site_aniso_U_12
Sn1 0.01391(13) 0.00910(11) 0.01463(11) 0.00001(8) 0.00641(8) 0.00040(8)
Cl1 0.0217(4) 0.0167(4) 0.0326(4) -0.0015(3) 0.0185(3) -0.0009(3)
O1W 0.0107(11) 0.0067(10) 0.0246(11) -0.0009(9) 0.0071(9) 0.0000(8)
N1 0.0179(14) 0.0127(12) 0.0180(13) -0.0009(10) 0.0078(11) 0.0007(10)
N2 0.0138(13) 0.0136(13) 0.0176(12) 0.0032(10) 0.0069(10) -0.0001(10)
C1 0.0095(15) 0.0128(15) 0.0195(15) 0.0004(11) 0.0053(12) 0.0012(11)
C2 0.0226(18) 0.0151(16) 0.0163(15) 0.0038(12) 0.0018(13) 0.0059(12)
C3 0.0233(18) 0.0219(17) 0.0210(16) -0.0048(14) 0.0034(14) 0.0034(14)
C4 0.0180(18) 0.0161(16) 0.0314(19) -0.0086(14) -0.0001(15) 0.0006(13)
C5 0.0192(18) 0.0105(15) 0.0322(19) 0.0028(13) 0.0083(15) 0.0000(12)
C6 0.0173(16) 0.0164(16) 0.0167(15) 0.0021(12) 0.0069(12) 0.0001(12)
C7 0.0117(15) 0.0118(14) 0.0205(15) 0.0028(11) 0.0088(12) -0.0007(11)
C8 0.0257(19) 0.0149(16) 0.0219(17) 0.0009(12) 0.0066(14) -0.0007(13)
C9 0.0255(19) 0.0235(18) 0.0237(17) 0.0078(14) 0.0099(15) 0.0025(14)
C10 0.0207(18) 0.0104(15) 0.040(2) 0.0117(13) 0.0111(15) 0.0023(12)
C11 0.0232(19) 0.0123(15) 0.035(2) -0.0048(14) 0.0096(15) -0.0015(13)
C12 0.0187(17) 0.0150(16) 0.0207(16) 0.0009(12) 0.0060(13) -0.0004(12)
C13 0.0146(16) 0.0076(14) 0.0200(15) 0.0005(11) 0.0043(12) -0.0014(11)
C14 0.0130(16) 0.0200(16) 0.0235(17) -0.0001(13) 0.0039(13) 0.0001(12)
C15 0.0256(19) 0.0216(17) 0.0168(15) 0.0023(12) 0.0065(14) 0.0055(13)
C16 0.0201(18) 0.0179(17) 0.0232(17) -0.0006(13) -0.0011(14) -0.0010(13)
C17 0.0143(17) 0.0198(17) 0.0323(19) 0.0047(14) 0.0023(14) -0.0002(13)
C18 0.0168(17) 0.0133(15) 0.0254(17) 0.0024(12) 0.0067(13) 0.0013(12)
C19 0.0126(16) 0.0147(15) 0.0197(16) 0.0004(12) 0.0100(13) -0.0013(11)
C20 0.0220(18) 0.0119(15) 0.0288(18) 0.0004(12) 0.0132(14) 0.0015(12)
C21 0.0222(18) 0.0197(16) 0.0257(17) 0.0086(13) 0.0107(14) 0.0080(13)
C22 0.0158(17) 0.0276(18) 0.0181(15) 0.0062(13) 0.0074(13) 0.0030(13)
C23 0.0181(17) 0.0193(16) 0.0192(16) 0.0025(12) 0.0099(13) -0.0002(12)
C24 0.0147(16) 0.0134(15) 0.0207(16) -0.0026(12) 0.0104(13) 0.0007(11)
C25 0.029(2) 0.0172(16) 0.0268(18) -0.0019(13) 0.0144(15) -0.0041(13)
C26 0.026(2) 0.0233(17) 0.0298(19) -0.0078(14) 0.0136(16) -0.0102(14)
C27 0.0230(18) 0.0285(19) 0.0234(17) -0.0051(14) 0.0072(14) -0.0049(15)
C28 0.0256(19) 0.0190(16) 0.0202(16) 0.0006(13) 0.0103(14) -0.0023(13)

loop_
_atom_type_symbol
_atom_type_description
_atom_type_scat_dispersion_real
_atom_type_scat_dispersion_imag
_atom_type_scat_source
C C 0.0033 0.0016 'International Tables Vol C Tables 4.2.6.8 and 6.1.1.4'
H H 0.0000 0.0000 'International Tables Vol C Tables 4.2.6.8 and 6.1.1.4'
N N 0.0061 0.0033 'International Tables Vol C Tables 4.2.6.8 and 6.1.1.4'
O O 0.0106 0.0060 'International Tables Vol C Tables 4.2.6.8 and 6.1.1.4'
Cl Cl 0.1484 0.1585 'International Tables Vol C Tables 4.2.6.8 and 6.1.1.4'
Sn Sn -0.6537 1.4246 'International Tables Vol C Tables 4.2.6.8 and 6.1.1.4'

loop_
_exptl_crystal_face_index_h
_exptl_crystal_face_index_k
_exptl_crystal_face_index_l
_exptl_crystal_face_perp_dist
_exptl_oxdiff_crystal_face_indexfrac_h
_exptl_oxdiff_crystal_face_indexfrac_k
_exptl_oxdiff_crystal_face_indexfrac_l
_exptl_oxdiff_crystal_face_x
_exptl_oxdiff_crystal_face_y
_exptl_oxdiff_crystal_face_z
-1 2 -27 0.0453 -0.9952 2.0006 -27.0220 -0.5077 -0.8409 0.2432
11 -19 2 0.0796 11.0285 -19.0113 1.9900 0.3007 0.4685 0.8377
-11 19 12 0.0936 -11.0325 19.0116 12.0220 -0.0482 -0.0549 -1.0096
0 1 27 0.0877 -0.0085 1.0017 27.0238 0.4992 0.7752 -0.3673
-14 15 15 0.0875 -14.0333 15.0057 15.0228 -0.1789 0.1278 -0.9521
-18 -13 10 0.1036 -18.0124 -13.0249 10.0035 -0.7935 0.6133 0.0483
-9 -8 -19 0.0788 -8.9981 -8.0146 -19.0197 -0.8480 -0.3687 0.3726
17 15 -8 0.1029 17.0090 15.0263 -8.0005 0.8088 -0.5975 -0.1610
15 -11 -21 0.0858 15.0327 -11.0012 -21.0258 0.1650 -0.3961 0.8986
-5 -22 0 0.1101 -4.9868 -22.0252 -0.0116 -0.4961 0.5003 0.7073
19 -10 -2 0.0823 19.0311 -9.9970 -2.0094 0.7009 0.1369 0.6952
-16 -13 -3 0.0831 -16.0064 -13.0239 -3.0080 -0.9375 0.2263 0.2407
-17 14 2 0.0859 -17.0322 14.0023 2.0114 -0.5613 -0.2294 -0.8059
16 -13 3 0.0707 16.0288 -13.0019 2.9936 0.6185 0.3562 0.6922

loop_
_geom_angle_atom_site_label_1
_geom_angle_atom_site_label_2
_geom_angle_atom_site_label_3
_geom_angle
_geom_angle_site_symmetry_3
C7 Sn1 C1 125.23(12) .
C7 Sn1 C13 115.12(11) .
C1 Sn1 C13 118.72(11) .
C7 Sn1 O1W 84.82(9) .
C1 Sn1 O1W 85.32(9) .
C13 Sn1 O1W 90.59(10) .
C7 Sn1 Cl1 92.32(8) .
C1 Sn1 Cl1 90.81(8) .
C13 Sn1 Cl1 96.79(8) .
O1W Sn1 Cl1 172.61(6) .
Sn1 O1W H11 120(3) .
Sn1 O1W H12 122(3) .
H11 O1W H12 109(4) .
C28 N1 C24 117.3(3) .
C23 N2 C19 117.6(3) .
C2 C1 C6 118.1(3) .
C2 C1 Sn1 121.2(2) .
C6 C1 Sn1 120.6(2) .
C1 C2 C3 122.0(3) .
C1 C2 H2 119.0 .
C3 C2 H2 119.0 .
C2 C3 C4 118.9(3) .
C2 C3 H3 120.6 .
C4 C3 H3 120.5 .
C5 C4 C3 120.2(3) .
C5 C4 H4 119.9 .
C3 C4 H4 119.9 .
C4 C5 C6 120.1(3) .
C4 C5 H5 119.9 .
C6 C5 H5 119.9 .
C5 C6 C1 120.7(3) .
C5 C6 H6 119.6 .
C1 C6 H6 119.6 .
C12 C7 C8 118.5(3) .
C12 C7 Sn1 119.7(2) .
C8 C7 Sn1 121.8(2) .
C9 C8 C7 120.5(3) .
C9 C8 H8 119.8 .
C7 C8 H8 119.8 .
C8 C9 C10 120.9(3) .
C8 C9 H9 119.5 .
C10 C9 H9 119.5 .
C9 C10 C11 119.2(3) .
C9 C10 H10 120.4 .
C11 C10 H10 120.4 .
C10 C11 C12 120.0(3) .
C10 C11 H11A 120.0 .
C12 C11 H11A 120.0 .
C7 C12 C11 120.9(3) .
C7 C12 H12A 119.6 .
C11 C12 H12A 119.6 .
C18 C13 C14 117.9(3) .
C18 C13 Sn1 121.7(2) .
C14 C13 Sn1 120.4(2) .
C15 C14 C13 120.9(3) .
C15 C14 H14 119.5 .
C13 C14 H14 119.5 .
C16 C15 C14 119.9(3) .
C16 C15 H15 120.0 .
C14 C15 H15 120.0 .
C17 C16 C15 119.9(3) .
C17 C16 H16 120.0 .
C15 C16 H16 120.0 .
C16 C17 C18 120.1(3) .
C16 C17 H17 120.0 .
C18 C17 H17 120.0 .
C17 C18 C13 121.2(3) .
C17 C18 H18 119.4 .
C13 C18 H18 119.4 .
N2 C19 C20 121.9(3) .
N2 C19 C19 116.05(19) 2_655
C20 C19 C19 122.0(2) 2_655
C19 C20 C21 119.4(3) .
C19 C20 H20 120.3 .
C21 C20 H20 120.3 .
C22 C21 C20 118.5(3) .
C22 C21 H21 120.8 .
C20 C21 H21 120.8 .
C23 C22 C21 118.0(3) .
C23 C22 H22 121.0 .
C21 C22 H22 121.0 .
N2 C23 C22 124.5(3) .
N2 C23 H23 117.7 .
C22 C23 H23 117.7 .
N1 C24 C25 122.4(3) .
N1 C24 C24 115.89(18) 2_655
C25 C24 C24 121.7(2) 2_655
C26 C25 C24 119.3(3) .
C26 C25 H25 120.4 .
C24 C25 H25 120.4 .
C27 C26 C25 118.5(3) .
C27 C26 H26 120.8 .
C25 C26 H26 120.8 .
C28 C27 C26 118.4(3) .
C28 C27 H27 120.8 .
C26 C27 H27 120.8 .
N1 C28 C27 124.1(3) .
N1 C28 H28 118.0 .
C27 C28 H28 118.0 .

loop_
_geom_bond_atom_site_label_1
_geom_bond_atom_site_label_2
_geom_bond_distance
_geom_bond_site_symmetry_2
Sn1 C7 2.125(3) .
Sn1 C1 2.124(3) .
Sn1 C13 2.137(3) .
Sn1 O1W 2.322(2) .
Sn1 Cl1 2.5215(8) .
O1W H11 0.837(10) .
O1W H12 0.833(10) .
N1 C28 1.340(4) .
N1 C24 1.342(4) .
N2 C23 1.333(4) .
N2 C19 1.346(4) .
C1 C2 1.385(4) .
C1 C6 1.396(4) .
C2 C3 1.385(4) .
C2 H2 0.9500 .
C3 C4 1.389(5) .
C3 H3 0.9500 .
C4 C5 1.383(5) .
C4 H4 0.9500 .
C5 C6 1.383(4) .
C5 H5 0.9500 .
C6 H6 0.9500 .
C7 C12 1.388(4) .
C7 C8 1.395(4) .
C8 C9 1.377(4) .
C8 H8 0.9500 .
C9 C10 1.383(5) .
C9 H9 0.9500 .
C10 C11 1.387(5) .
C10 H10 0.9500 .
C11 C12 1.390(4) .
C11 H11A 0.9500 .
C12 H12A 0.9500 .
C13 C18 1.396(4) .
C13 C14 1.402(4) .
C14 C15 1.389(5) .
C14 H14 0.9500 .
C15 C16 1.386(5) .
C15 H15 0.9500 .
C16 C17 1.384(5) .
C16 H16 0.9500 .
C17 C18 1.384(5) .
C17 H17 0.9500 .
C18 H18 0.9500 .
C19 C20 1.390(4) .
C19 C19 1.481(6) 2_655
C20 C21 1.392(5) .
C20 H20 0.9500 .
C21 C22 1.387(4) .
C21 H21 0.9500 .
C22 C23 1.376(4) .
C22 H22 0.9500 .
C23 H23 0.9500 .
C24 C25 1.390(4) .
C24 C24 1.494(6) 2_655
C25 C26 1.389(5) .
C25 H25 0.9500 .
C26 C27 1.383(5) .
C26 H26 0.9500 .
C27 C28 1.377(5) .
C27 H27 0.9500 .
C28 H28 0.9500 .

loop_
_geom_hbond_atom_site_label_D
_geom_hbond_atom_site_label_H
_geom_hbond_atom_site_label_A
_geom_hbond_distance_DH
_geom_hbond_distance_HA
_geom_hbond_distance_DA
_geom_hbond_angle_DHA
O1W H11 N1 0.837(10) 1.959(13) 2.784(3) 169(4)
O1W H12 N2 0.833(10) 1.941(11) 2.773(3) 177(4)

loop_
_geom_torsion_atom_site_label_1
_geom_torsion_atom_site_label_2
_geom_torsion_atom_site_label_3
_geom_torsion_atom_site_label_4
_geom_torsion
_geom_torsion_site_symmetry_1
_geom_torsion_site_symmetry_4
C7 Sn1 C1 C2 -32.3(3) . .
C13 Sn1 C1 C2 159.3(2) . .
O1W Sn1 C1 C2 -112.6(2) . .
Cl1 Sn1 C1 C2 61.1(2) . .
C7 Sn1 C1 C6 152.1(2) . .
C13 Sn1 C1 C6 -16.3(3) . .
O1W Sn1 C1 C6 71.8(2) . .
Cl1 Sn1 C1 C6 -114.5(2) . .
C6 C1 C2 C3 0.4(5) . .
Sn1 C1 C2 C3 -175.3(2) . .
C1 C2 C3 C4 -1.0(5) . .
C2 C3 C4 C5 0.7(5) . .
C3 C4 C5 C6 0.2(5) . .
C4 C5 C6 C1 -0.8(5) . .
C2 C1 C6 C5 0.5(4) . .
Sn1 C1 C6 C5 176.2(2) . .
C1 Sn1 C7 C12 -164.2(2) . .
C13 Sn1 C7 C12 4.5(3) . .
O1W Sn1 C7 C12 -83.7(2) . .
Cl1 Sn1 C7 C12 103.2(2) . .
C1 Sn1 C7 C8 15.0(3) . .
C13 Sn1 C7 C8 -176.3(2) . .
O1W Sn1 C7 C8 95.5(2) . .
Cl1 Sn1 C7 C8 -77.6(2) . .
C12 C7 C8 C9 0.3(5) . .
Sn1 C7 C8 C9 -178.9(2) . .
C7 C8 C9 C10 -0.9(5) . .
C8 C9 C10 C11 0.8(5) . .
C9 C10 C11 C12 -0.1(5) . .
C8 C7 C12 C11 0.4(5) . .
Sn1 C7 C12 C11 179.7(2) . .
C10 C11 C12 C7 -0.5(5) . .
C7 Sn1 C13 C18 95.2(2) . .
C1 Sn1 C13 C18 -95.3(2) . .
O1W Sn1 C13 C18 179.8(2) . .
Cl1 Sn1 C13 C18 -0.6(2) . .
C7 Sn1 C13 C14 -83.8(2) . .
C1 Sn1 C13 C14 85.7(2) . .
O1W Sn1 C13 C14 0.7(2) . .
Cl1 Sn1 C13 C14 -179.6(2) . .
C18 C13 C14 C15 -0.8(4) . .
Sn1 C13 C14 C15 178.3(2) . .
C13 C14 C15 C16 1.3(5) . .
C14 C15 C16 C17 -1.4(5) . .
C15 C16 C17 C18 1.1(5) . .
C16 C17 C18 C13 -0.5(5) . .
C14 C13 C18 C17 0.4(4) . .
Sn1 C13 C18 C17 -178.7(2) . .
C23 N2 C19 C20 0.4(4) . .
C23 N2 C19 C19 -178.9(3) . 2_655
N2 C19 C20 C21 -1.6(4) . .
C19 C19 C20 C21 177.7(3) 2_655 .
C19 C20 C21 C22 0.6(4) . .
C20 C21 C22 C23 1.5(4) . .
C19 N2 C23 C22 1.9(4) . .
C21 C22 C23 N2 -2.9(5) . .
C28 N1 C24 C25 0.4(4) . .
C28 N1 C24 C24 -179.6(3) . 2_655
N1 C24 C25 C26 0.0(5) . .
C24 C24 C25 C26 180.0(3) 2_655 .
C24 C25 C26 C27 -0.4(5) . .
C25 C26 C27 C28 0.5(5) . .
C24 N1 C28 C27 -0.4(5) . .
C26 C27 C28 N1 -0.1(5) . .
